data_4062924
loop_
_publ_author_name
'Thomas M. Cameron'
'John C. Gordon'
'Brian L. Scott'

_publ_section_title
;
Synthesis and Characterization of
(Mono)pentamethylcyclopentadienyl Lutetium
Complexes: Formation of Bipyridyl Stabilized
Alkyls, Anilides, and a Terminal Acetylide
;
_journal_name_full Organometallics
_journal_paper_doi 10.1021/om0497700
_journal_year 2004
_chemical_formula_sum 'C22 H45 Lu O Si2'
_chemical_formula_weight 556.73
_space_group_IT_number 14
_symmetry_cell_setting monoclinic
_symmetry_space_group_name_Hall '-P 2ybc'
_symmetry_space_group_name_H-M 'P 1 21/c 1'
_cell_angle_alpha 90.00
_cell_angle_beta 112.973(4)
_cell_angle_gamma 90.00
_cell_formula_units_Z 4
_cell_length_a 18.531(4)
_cell_length_b 10.112(2)
_cell_length_c 15.750(3)
_cell_measurement_temperature 203
_cell_volume 2717.2(9)
_diffrn_ambient_temperature 203
_exptl_crystal_density_diffrn 1.361
_cod_original_sg_symbol_H-M 'P 21/c'
_cod_database_code 4062924

loop_
_symmetry_equiv_pos_as_xyz
'x, y, z'
'-x, y+1/2, -z+1/2'
'-x, -y, -z'
'x, -y-1/2, z-1/2'

loop_
_atom_site_label
_atom_site_type_symbol
_atom_site_fract_x
_atom_site_fract_y
_atom_site_fract_z
_atom_site_U_iso_or_equiv
_atom_site_adp_type
_atom_site_occupancy
_atom_site_symmetry_multiplicity
_atom_site_calc_flag
_atom_site_refinement_flags
_atom_site_disorder_assembly
_atom_site_disorder_group
Lu1 Lu 0.229602(9) 0.003639(14) 0.022868(9) 0.03206(7) Uani 1 1 d . . .
Si1 Si 0.06152(7) -0.23430(11) -0.05000(8) 0.0415(3) Uani 1 1 d . . .
Si2 Si 0.39014(7) -0.24995(12) 0.11941(8) 0.0449(3) Uani 1 1 d . . .
O1 O 0.25015(19) 0.0432(3) 0.17144(18) 0.0482(8) Uani 1 1 d . . .
C4 C 0.3182(3) 0.1992(4) 0.0052(2) 0.0389(9) Uani 1 1 d . . .
C7 C 0.1926(3) 0.0218(4) -0.2115(3) 0.0590(14) Uani 1 1 d . . .
H7A H 0.1374 0.0390 -0.2409 0.088 Uiso 1 1 calc R . .
H7B H 0.2009 -0.0697 -0.1940 0.088 Uiso 1 1 calc R . .
H7C H 0.2172 0.0415 -0.2536 0.088 Uiso 1 1 calc R . .
C15 C 0.2971(2) -0.1925(4) 0.0306(3) 0.0434(10) Uani 1 1 d . . .
H15A H 0.2596 -0.2618 0.0264 0.052 Uiso 1 1 calc R . .
H15B H 0.3050 -0.1961 -0.0267 0.052 Uiso 1 1 calc R . .
C5 C 0.2433(3) 0.2559(4) -0.0112(2) 0.0395(9) Uani 1 1 d . . .
C6 C 0.1044(3) 0.2399(4) -0.1386(3) 0.0543(12) Uani 1 1 d . . .
H6A H 0.0926 0.3042 -0.1010 0.081 Uiso 1 1 calc R . .
H6B H 0.0713 0.1640 -0.1464 0.081 Uiso 1 1 calc R . .
H6C H 0.0954 0.2777 -0.1978 0.081 Uiso 1 1 calc R . .
C14 C 0.0915(3) -0.3216(5) -0.1360(3) 0.0742(17) Uani 1 1 d . . .
H14A H 0.0712 -0.4101 -0.1448 0.111 Uiso 1 1 calc R . .
H14B H 0.1477 -0.3245 -0.1136 0.111 Uiso 1 1 calc R . .
H14C H 0.0711 -0.2750 -0.1936 0.111 Uiso 1 1 calc R . .
C8 C 0.3731(3) 0.0383(5) -0.0821(3) 0.0613(13) Uani 1 1 d . . .
H8A H 0.4215 0.0548 -0.0307 0.092 Uiso 1 1 calc R . .
H8B H 0.3766 0.0709 -0.1376 0.092 Uiso 1 1 calc R . .
H8C H 0.3630 -0.0551 -0.0877 0.092 Uiso 1 1 calc R . .
C9 C 0.3954(3) 0.2412(5) 0.0775(3) 0.0600(13) Uani 1 1 d . . .
H9A H 0.4364 0.1866 0.0737 0.090 Uiso 1 1 calc R . .
H9B H 0.3939 0.2318 0.1375 0.090 Uiso 1 1 calc R . .
H9C H 0.4053 0.3319 0.0677 0.090 Uiso 1 1 calc R . .
C21 C 0.2593(5) -0.0229(6) 0.3188(4) 0.101(3) Uani 1 1 d . . .
H21A H 0.2240 0.0157 0.3440 0.121 Uiso 1 1 calc R . .
H21B H 0.2802 -0.1046 0.3514 0.121 Uiso 1 1 calc R . .
C3 C 0.3078(3) 0.1072(4) -0.0668(3) 0.0450(10) Uani 1 1 d . . .
C2 C 0.2280(2) 0.1076(4) -0.1265(2) 0.0393(10) Uani 1 1 d . . .
C1 C 0.1883(2) 0.1992(4) -0.0927(2) 0.0385(9) Uani 1 1 d . . .
C13 C -0.0482(2) -0.2435(4) -0.0950(3) 0.0543(12) Uani 1 1 d . . .
H13A H -0.0643 -0.3344 -0.1035 0.082 Uiso 1 1 calc R . .
H13B H -0.0703 -0.1978 -0.1529 0.082 Uiso 1 1 calc R . .
H13C H -0.0660 -0.2029 -0.0516 0.082 Uiso 1 1 calc R . .
C11 C 0.0988(2) -0.0664(4) -0.0313(3) 0.0436(10) Uani 1 1 d . . .
H11A H 0.0777 -0.0271 0.0103 0.052 Uiso 1 1 calc R . .
H11B H 0.0730 -0.0219 -0.0900 0.052 Uiso 1 1 calc R . .
C20 C 0.3217(4) 0.0670(6) 0.3282(3) 0.0741(16) Uani 1 1 d . . .
H20A H 0.3702 0.0192 0.3408 0.089 Uiso 1 1 calc R . .
H20B H 0.3296 0.1286 0.3782 0.089 Uiso 1 1 calc R . .
C18 C 0.4581(3) -0.1092(5) 0.1780(3) 0.0738(16) Uani 1 1 d . . .
H18A H 0.5054 -0.1438 0.2242 0.111 Uiso 1 1 calc R . .
H18B H 0.4329 -0.0516 0.2066 0.111 Uiso 1 1 calc R . .
H18C H 0.4705 -0.0605 0.1332 0.111 Uiso 1 1 calc R . .
C22 C 0.2176(3) -0.0486(6) 0.2193(3) 0.0645(14) Uani 1 1 d . . .
H22A H 0.2257 -0.1394 0.2050 0.077 Uiso 1 1 calc R . .
H22B H 0.1618 -0.0336 0.2006 0.077 Uiso 1 1 calc R . .
C17 C 0.3707(3) -0.3400(5) 0.2128(3) 0.0752(16) Uani 1 1 d . . .
H17A H 0.4195 -0.3685 0.2595 0.113 Uiso 1 1 calc R . .
H17B H 0.3382 -0.4156 0.1870 0.113 Uiso 1 1 calc R . .
H17C H 0.3446 -0.2819 0.2398 0.113 Uiso 1 1 calc R . .
C12 C 0.0988(3) -0.3335(4) 0.0593(3) 0.0667(14) Uani 1 1 d . . .
H12A H 0.0779 -0.4216 0.0468 0.100 Uiso 1 1 calc R . .
H12B H 0.0826 -0.2926 0.1040 0.100 Uiso 1 1 calc R . .
H12C H 0.1550 -0.3372 0.0830 0.100 Uiso 1 1 calc R . .
C16 C 0.4452(3) -0.3654(6) 0.0730(4) 0.0901(19) Uani 1 1 d . . .
H16A H 0.4931 -0.3919 0.1220 0.135 Uiso 1 1 calc R . .
H16B H 0.4570 -0.3212 0.0260 0.135 Uiso 1 1 calc R . .
H16C H 0.4137 -0.4420 0.0472 0.135 Uiso 1 1 calc R . .
C19 C 0.2973(3) 0.1383(5) 0.2390(3) 0.0695(16) Uani 1 1 d . . .
H19A H 0.2669 0.2164 0.2391 0.083 Uiso 1 1 calc R . .
H19B H 0.3426 0.1647 0.2266 0.083 Uiso 1 1 calc R . .
C10 C 0.2280(3) 0.3676(4) 0.0424(3) 0.0547(12) Uani 1 1 d . . .
H10A H 0.1730 0.3875 0.0176 0.082 Uiso 1 1 calc R . .
H10B H 0.2568 0.4443 0.0378 0.082 Uiso 1 1 calc R . .
H10C H 0.2445 0.3423 0.1059 0.082 Uiso 1 1 calc R . .

loop_
_atom_site_aniso_label
_atom_site_aniso_U_11
_atom_site_aniso_U_22
_atom_site_aniso_U_33
_atom_site_aniso_U_23
_atom_site_aniso_U_13
_atom_site_aniso_U_12
Lu1 0.03321(11) 0.03179(10) 0.02807(9) -0.00079(7) 0.00859(7) -0.00167(8)
Si1 0.0388(7) 0.0371(6) 0.0436(6) -0.0062(5) 0.0106(5) -0.0026(5)
Si2 0.0337(7) 0.0448(6) 0.0500(7) 0.0070(5) 0.0097(5) 0.0040(5)
O1 0.058(2) 0.0500(16) 0.0365(15) -0.0075(12) 0.0188(14) -0.0130(15)
C4 0.044(3) 0.041(2) 0.0329(19) 0.0042(16) 0.0159(18) -0.0074(19)
C7 0.074(4) 0.065(3) 0.032(2) -0.0036(19) 0.014(2) 0.001(2)
C15 0.033(2) 0.045(2) 0.047(2) -0.0002(18) 0.0095(19) 0.0006(19)
C5 0.052(3) 0.033(2) 0.0361(19) 0.0056(16) 0.0194(19) -0.0033(19)
C6 0.057(3) 0.052(3) 0.053(2) 0.016(2) 0.021(2) 0.011(2)
C14 0.047(3) 0.094(4) 0.076(3) -0.044(3) 0.018(3) 0.005(3)
C8 0.060(4) 0.075(3) 0.057(3) 0.000(2) 0.033(3) 0.004(3)
C9 0.053(3) 0.066(3) 0.050(3) 0.006(2) 0.009(2) -0.020(3)
C21 0.131(7) 0.119(5) 0.048(3) 0.005(3) 0.028(4) -0.058(4)
C3 0.054(3) 0.049(2) 0.041(2) 0.0036(18) 0.028(2) 0.000(2)
C2 0.045(3) 0.043(2) 0.0275(18) 0.0022(16) 0.0113(18) -0.0009(19)
C1 0.041(3) 0.041(2) 0.0301(19) 0.0083(15) 0.0100(17) 0.0003(19)
C13 0.042(3) 0.064(3) 0.060(3) -0.016(2) 0.022(2) -0.011(2)
C11 0.040(3) 0.039(2) 0.049(2) 0.0008(18) 0.014(2) -0.0016(19)
C20 0.089(5) 0.092(4) 0.038(2) -0.010(3) 0.021(3) -0.024(4)
C18 0.060(4) 0.073(4) 0.061(3) 0.010(3) -0.006(3) -0.014(3)
C22 0.068(4) 0.073(3) 0.054(3) -0.004(2) 0.026(3) -0.027(3)
C17 0.063(4) 0.083(4) 0.070(3) 0.028(3) 0.016(3) -0.003(3)
C12 0.070(4) 0.052(3) 0.069(3) 0.013(2) 0.016(3) -0.004(3)
C16 0.071(4) 0.099(4) 0.099(5) 0.000(3) 0.031(3) 0.038(4)
C19 0.106(5) 0.056(3) 0.042(2) -0.011(2) 0.023(3) -0.032(3)
C10 0.076(4) 0.038(2) 0.056(3) -0.0029(19) 0.031(2) -0.001(2)

loop_
_geom_bond_atom_site_label_1
_geom_bond_atom_site_label_2
_geom_bond_distance
_geom_bond_site_symmetry_2
_geom_bond_publ_flag
Lu1 O1 2.255(3) . ?
Lu1 C15 2.322(4) . ?
Lu1 C11 2.342(4) . ?
Lu1 C2 2.566(4) . ?
Lu1 C1 2.593(3) . ?
Lu1 C3 2.607(4) . ?
Lu1 C5 2.639(4) . ?
Lu1 C4 2.654(4) . ?
Si1 C11 1.814(4) . ?
Si1 C14 1.874(5) . ?
Si1 C13 1.875(4) . ?
Si1 C12 1.876(4) . ?
Si2 C15 1.840(4) . ?
Si2 C16 1.876(5) . ?
Si2 C17 1.881(5) . ?
Si2 C18 1.886(5) . ?
O1 C19 1.447(5) . ?
O1 C22 1.466(5) . ?
C4 C3 1.422(5) . ?
C4 C5 1.429(6) . ?
C4 C9 1.501(5) . ?
C7 C2 1.514(5) . ?
C5 C1 1.412(5) . ?
C5 C10 1.501(5) . ?
C6 C1 1.494(6) . ?
C8 C3 1.493(6) . ?
C21 C20 1.432(7) . ?
C21 C22 1.475(7) . ?
C3 C2 1.410(5) . ?
C2 C1 1.409(5) . ?
C20 C19 1.484(6) . ?
